data_4333684
loop_
_publ_author_name
'Barbora Mairychov\'a'
'Tom\'a\<s Svoboda'
'Petr \<St\<epni\<cka'
'Ale\<s R\%u\<zi\<cka'
'Remco W. A. Havenith'
'Mercedes Alonso'
'Frank De Proft'
'Roman Jambor'
'Libor Dost\'al'

_publ_section_title
;
 Synthesis and Structural Characterization of Heteroboroxines with MB2O3
 Core (M = Sb, Bi, Sn)
;
_journal_name_full 'Inorganic Chemistry'
_journal_page_first 1424
_journal_page_last 1431
_journal_paper_doi 10.1021/ic302153s
_journal_volume 52
_journal_year 2013
_chemical_formula_moiety 'C32 H37 B2 Fe2 N2 O3 Sb'
_chemical_formula_sum 'C32 H37 B2 Fe2 N2 O3 Sb'
_chemical_formula_weight 752.71
_chemical_name_systematic
; 
 ? 
;
_space_group_IT_number 14
_symmetry_cell_setting monoclinic
_symmetry_space_group_name_Hall '-P 2ybc'
_symmetry_space_group_name_H-M 'P 1 21/c 1'
_atom_sites_solution_hydrogens geom
_atom_sites_solution_primary direct
_atom_sites_solution_secondary difmap
_audit_creation_method SHELXL-97
_cell_angle_alpha 90
_cell_angle_beta 95.455(5)
_cell_angle_gamma 90
_cell_formula_units_Z 4
_cell_length_a 20.4090(9)
_cell_length_b 12.1311(10)
_cell_length_c 12.4800(14)
_cell_measurement_reflns_used 26576
_cell_measurement_temperature 150(1)
_cell_measurement_theta_max 27.5
_cell_measurement_theta_min 1
_cell_volume 3075.9(4)
_computing_cell_refinement 'COLLECT and DENZO'
_computing_data_collection 'COLLECT (Hooft, 1998) and DENZO (Otwinowski & Minor, 1997)'
_computing_data_reduction 'COLLECT and DENZO'
_computing_molecular_graphics 'PLATON (Spek, 2003)'
_computing_publication_material 'SHELXL-97 (Sheldrick, 2008)'
_computing_structure_refinement 'SHELXL-97 (Sheldrick, 1997)'
_computing_structure_solution 'SIR92 (Altomare et al., 1994)'
_diffrn_ambient_temperature 150(1)
_diffrn_detector_area_resol_mean 9.091
_diffrn_measured_fraction_theta_full 0.992
_diffrn_measured_fraction_theta_max 0.992
_diffrn_measurement_device_type 'Bruker Nonius KappaCCD area detector'
_diffrn_measurement_method '\f and \w scans to fill the Ewald sphere'
_diffrn_radiation_monochromator graphite
_diffrn_radiation_source 'fine-focus sealed tube'
_diffrn_radiation_type MoK\a
_diffrn_radiation_wavelength 0.71073
_diffrn_reflns_av_R_equivalents 0.0626
_diffrn_reflns_av_sigmaI/netI 0.0547
_diffrn_reflns_limit_h_max 26
_diffrn_reflns_limit_h_min -26
_diffrn_reflns_limit_k_max 14
_diffrn_reflns_limit_k_min -15
_diffrn_reflns_limit_l_max 16
_diffrn_reflns_limit_l_min -15
_diffrn_reflns_number 26518
_diffrn_reflns_theta_full 27.50
_diffrn_reflns_theta_max 27.50
_diffrn_reflns_theta_min 1.96
_diffrn_standards_number 0
_exptl_absorpt_coefficient_mu 1.839
_exptl_absorpt_correction_T_max 0.891
_exptl_absorpt_correction_T_min 0.779
_exptl_absorpt_correction_type integration
_exptl_absorpt_process_details
;
gaussian integration (Coppens, 1970)
;
_exptl_crystal_colour orange
_exptl_crystal_density_diffrn 1.625
_exptl_crystal_description needle
_exptl_crystal_F_000 1520
_exptl_crystal_size_max 0.37
_exptl_crystal_size_mid 0.09
_exptl_crystal_size_min 0.07
_refine_diff_density_max 0.512
_refine_diff_density_min -0.661
_refine_diff_density_rms 0.117
_refine_ls_extinction_method none
_refine_ls_goodness_of_fit_ref 1.100
_refine_ls_hydrogen_treatment constr
_refine_ls_matrix_type full
_refine_ls_number_parameters 379
_refine_ls_number_reflns 7004
_refine_ls_number_restraints 0
_refine_ls_restrained_S_all 1.100
_refine_ls_R_factor_all 0.0659
_refine_ls_R_factor_gt 0.0392
_refine_ls_shift/su_max 0.001
_refine_ls_shift/su_mean 0.000
_refine_ls_structure_factor_coef Fsqd
_refine_ls_weighting_details 'calc w=1/[\s^2^(Fo^2^)+(0.0142P)^2^+4.2504P] where P=(Fo^2^+2Fc^2^)/3'
_refine_ls_weighting_scheme calc
_refine_ls_wR_factor_gt 0.0620
_refine_ls_wR_factor_ref 0.0704
_reflns_number_gt 5357
_reflns_number_total 7004
_reflns_threshold_expression >2sigma(I)
_cod_data_source_file ic302153s_si_002_2.cif
_cod_data_source_block 1c
_cod_original_sg_symbol_H-M 'P 21/c'
_cod_database_code 4333684

loop_
_symmetry_equiv_pos_as_xyz
'x, y, z'
'-x, y+1/2, -z+1/2'
'-x, -y, -z'
'x, -y-1/2, z-1/2'

loop_
_atom_site_label
_atom_site_type_symbol
_atom_site_fract_x
_atom_site_fract_y
_atom_site_fract_z
_atom_site_U_iso_or_equiv
_atom_site_adp_type
_atom_site_occupancy
_atom_site_symmetry_multiplicity
_atom_site_calc_flag
_atom_site_refinement_flags
Sb1 Sb 0.760748(11) 0.090392(19) 0.498010(16) 0.01617(6) Uani 1 1 d .
Fe1 Fe 0.89337(2) -0.17581(4) 0.17394(4) 0.02112(12) Uani 1 1 d .
Fe2 Fe 0.58466(2) -0.19240(4) 0.21576(4) 0.02438(12) Uani 1 1 d .
C13 C 0.85618(16) -0.0241(3) 0.2102(3) 0.0192(7) Uani 1 1 d .
C23 C 0.61490(16) -0.0321(3) 0.2338(3) 0.0197(7) Uani 1 1 d .
O2 O 0.68318(11) 0.0321(2) 0.39983(18) 0.0224(5) Uani 1 1 d .
O1 O 0.81839(11) 0.0219(2) 0.39072(17) 0.0216(5) Uani 1 1 d .
N2 N 0.65681(14) 0.1973(2) 0.5502(2) 0.0195(6) Uani 1 1 d .
N1 N 0.87945(13) 0.1839(2) 0.5290(2) 0.0191(6) Uani 1 1 d .
O3 O 0.73728(10) -0.0128(2) 0.24212(17) 0.0205(5) Uani 1 1 d .
C1 C 0.75853(15) 0.2524(3) 0.4252(2) 0.0159(7) Uani 1 1 d .
C5 C 0.69862(17) 0.4175(3) 0.3682(2) 0.0224(7) Uani 1 1 d .
H5 H 0.6598 0.4581 0.3613 0.027 Uiso 1 1 d R
C10 C 0.63838(16) 0.2632(3) 0.4532(3) 0.0209(7) Uani 1 1 d .
H10A H 0.6083 0.3214 0.4697 0.025 Uiso 1 1 d R
H10B H 0.6163 0.2168 0.3977 0.025 Uiso 1 1 d R
C17 C 0.92576(16) -0.0285(3) 0.2374(3) 0.0218(7) Uani 1 1 d .
H17 H 0.9468 -0.0177 0.3060 0.026 Uiso 1 1 d R
C2 C 0.81643(16) 0.3011(3) 0.3980(2) 0.0182(7) Uani 1 1 d .
C12 C 0.60320(18) 0.1261(3) 0.5763(3) 0.0307(9) Uani 1 1 d .
H12A H 0.5659 0.1702 0.5903 0.037 Uiso 1 1 d R
H12B H 0.6171 0.0831 0.6390 0.037 Uiso 1 1 d R
H12C H 0.5912 0.0777 0.5167 0.037 Uiso 1 1 d R
C9 C 0.93418(17) 0.1061(3) 0.5466(3) 0.0268(8) Uani 1 1 d .
H9A H 0.9751 0.1457 0.5516 0.032 Uiso 1 1 d R
H9B H 0.9327 0.0554 0.4874 0.032 Uiso 1 1 d R
H9C H 0.9307 0.0661 0.6122 0.032 Uiso 1 1 d R
C25 C 0.53711(17) -0.0949(3) 0.0993(3) 0.0292(8) Uani 1 1 d .
H25 H 0.5174 -0.1178 0.0328 0.035 Uiso 1 1 d R
B2 B 0.68191(19) -0.0023(3) 0.2971(3) 0.0179(8) Uani 1 1 d .
C15 C 0.9081(2) -0.0627(3) 0.0572(3) 0.0319(9) Uani 1 1 d .
H15 H 0.9152 -0.0780 -0.0138 0.038 Uiso 1 1 d R
B1 B 0.80174(18) -0.0041(3) 0.2874(3) 0.0173(8) Uani 1 1 d .
C28 C 0.6393(3) -0.3228(4) 0.1727(5) 0.0627(15) Uani 1 1 d .
H28 H 0.6648 -0.3253 0.1148 0.075 Uiso 1 1 d R
C6 C 0.69946(16) 0.3122(3) 0.4139(2) 0.0177(7) Uani 1 1 d .
C14 C 0.84641(19) -0.0461(3) 0.0966(3) 0.0253(8) Uani 1 1 d .
H14 H 0.8059 -0.0487 0.0557 0.030 Uiso 1 1 d R
C27 C 0.55349(16) -0.0494(3) 0.2771(3) 0.0246(8) Uani 1 1 d .
H27 H 0.5458 -0.0376 0.3485 0.030 Uiso 1 1 d R
C22 C 0.8522(2) -0.2887(3) 0.2684(4) 0.0385(10) Uani 1 1 d .
H22 H 0.8252 -0.2729 0.3224 0.046 Uiso 1 1 d R
C16 C 0.95757(19) -0.0520(3) 0.1442(3) 0.0300(9) Uani 1 1 d .
H16 H 1.0027 -0.0590 0.1409 0.036 Uiso 1 1 d R
C4 C 0.75516(17) 0.4612(3) 0.3333(3) 0.0229(8) Uani 1 1 d .
H4 H 0.7535 0.5292 0.2986 0.027 Uiso 1 1 d R
C7 C 0.88133(16) 0.2431(3) 0.4264(3) 0.0203(7) Uani 1 1 d .
H7A H 0.8895 0.1914 0.3699 0.024 Uiso 1 1 d R
H7B H 0.9167 0.2968 0.4325 0.024 Uiso 1 1 d R
C21 C 0.9210(2) -0.2978(3) 0.2814(3) 0.0375(10) Uani 1 1 d .
H21 H 0.9476 -0.2891 0.3456 0.045 Uiso 1 1 d R
C3 C 0.81441(17) 0.4049(3) 0.3496(2) 0.0225(7) Uani 1 1 d .
H3 H 0.8527 0.4363 0.3284 0.027 Uiso 1 1 d R
C24 C 0.60379(18) -0.0612(3) 0.1222(3) 0.0263(8) Uani 1 1 d .
H24 H 0.6350 -0.0581 0.0726 0.032 Uiso 1 1 d R
C11 C 0.67820(19) 0.2690(3) 0.6411(3) 0.0265(8) Uani 1 1 d .
H11A H 0.6412 0.3100 0.6619 0.032 Uiso 1 1 d R
H11B H 0.7112 0.3191 0.6205 0.032 Uiso 1 1 d R
H11C H 0.6962 0.2249 0.7006 0.032 Uiso 1 1 d R
C20 C 0.9429(2) -0.3221(3) 0.1804(4) 0.0392(10) Uani 1 1 d .
H20 H 0.9865 -0.3327 0.1666 0.047 Uiso 1 1 d R
C18 C 0.8315(2) -0.3077(3) 0.1588(4) 0.0462(12) Uani 1 1 d .
H18 H 0.7882 -0.3068 0.1278 0.055 Uiso 1 1 d R
C19 C 0.8881(2) -0.3277(3) 0.1039(4) 0.0456(11) Uani 1 1 d .
H19 H 0.8887 -0.3425 0.0309 0.055 Uiso 1 1 d R
C8 C 0.87997(18) 0.2601(3) 0.6196(3) 0.0263(8) Uani 1 1 d .
H8A H 0.8777 0.2193 0.6850 0.032 Uiso 1 1 d R
H8B H 0.8427 0.3085 0.6088 0.032 Uiso 1 1 d R
H8C H 0.9198 0.3027 0.6244 0.032 Uiso 1 1 d R
C29 C 0.5724(2) -0.3536(4) 0.1726(5) 0.0548(14) Uani 1 1 d .
H29 H 0.5462 -0.3809 0.1135 0.066 Uiso 1 1 d R
C26 C 0.50612(17) -0.0885(3) 0.1955(3) 0.0279(8) Uani 1 1 d .
H26 H 0.4625 -0.1058 0.2035 0.033 Uiso 1 1 d R
C31 C 0.6063(3) -0.2958(4) 0.3417(5) 0.0605(15) Uani 1 1 d .
H31 H 0.6068 -0.2774 0.4141 0.073 Uiso 1 1 d R
C32 C 0.6598(2) -0.2876(4) 0.2788(5) 0.0656(17) Uani 1 1 d .
H32 H 0.7018 -0.2633 0.3034 0.079 Uiso 1 1 d R
C30 C 0.5519(3) -0.3358(4) 0.2751(5) 0.0576(14) Uani 1 1 d .
H30 H 0.5100 -0.3486 0.2960 0.069 Uiso 1 1 d R

loop_
_atom_site_aniso_label
_atom_site_aniso_U_11
_atom_site_aniso_U_22
_atom_site_aniso_U_33
_atom_site_aniso_U_23
_atom_site_aniso_U_13
_atom_site_aniso_U_12
Sb1 0.02085(11) 0.01306(11) 0.01450(10) -0.00061(10) 0.00112(7) 0.00015(10)
Fe1 0.0216(3) 0.0144(3) 0.0280(3) -0.0020(2) 0.0060(2) 0.0009(2)
Fe2 0.0205(3) 0.0149(3) 0.0376(3) -0.0037(2) 0.0017(2) -0.0007(2)
C13 0.0251(18) 0.0107(17) 0.0219(17) -0.0001(14) 0.0023(14) 0.0024(14)
C23 0.0220(18) 0.0117(17) 0.0253(17) 0.0014(14) 0.0010(14) 0.0042(14)
O2 0.0193(12) 0.0237(14) 0.0245(12) -0.0082(11) 0.0045(9) -0.0039(10)
O1 0.0187(12) 0.0234(14) 0.0222(12) -0.0059(10) 0.0000(9) 0.0024(10)
N2 0.0264(16) 0.0174(16) 0.0152(13) -0.0022(12) 0.0047(11) -0.0010(12)
N1 0.0211(15) 0.0155(15) 0.0201(14) 0.0007(12) -0.0009(11) 0.0010(12)
O3 0.0177(12) 0.0250(14) 0.0189(11) -0.0045(10) 0.0017(9) 0.0000(10)
C1 0.0194(17) 0.0168(18) 0.0113(14) 0.0010(13) 0.0005(12) 0.0006(14)
C5 0.0283(19) 0.0180(18) 0.0200(16) -0.0005(15) -0.0021(13) 0.0056(16)
C10 0.0204(18) 0.0205(19) 0.0216(17) 0.0021(14) 0.0004(13) 0.0055(15)
C17 0.0196(17) 0.0142(18) 0.0314(19) -0.0016(15) 0.0008(14) -0.0008(14)
C2 0.0226(18) 0.0175(18) 0.0135(15) -0.0019(13) -0.0027(13) 0.0003(14)
C12 0.031(2) 0.033(2) 0.031(2) 0.0021(17) 0.0141(16) -0.0032(17)
C9 0.0241(19) 0.022(2) 0.0328(19) -0.0002(16) -0.0060(14) 0.0032(16)
C25 0.0265(19) 0.032(2) 0.0268(18) -0.0047(18) -0.0074(14) -0.0014(18)
B2 0.025(2) 0.0088(19) 0.0200(19) 0.0002(15) 0.0033(15) -0.0034(16)
C15 0.048(2) 0.022(2) 0.0288(19) 0.0008(16) 0.0192(18) 0.0053(18)
B1 0.0212(19) 0.0077(18) 0.0229(19) 0.0001(15) 0.0016(15) 0.0016(15)
C28 0.054(3) 0.026(3) 0.112(5) -0.017(3) 0.024(3) 0.014(2)
C6 0.0202(17) 0.0206(19) 0.0116(15) -0.0008(13) -0.0016(12) 0.0020(14)
C14 0.034(2) 0.0190(19) 0.0230(18) 0.0021(15) 0.0019(15) 0.0053(16)
C27 0.0193(18) 0.024(2) 0.0310(19) -0.0045(16) 0.0020(15) 0.0039(15)
C22 0.042(3) 0.021(2) 0.054(3) 0.005(2) 0.016(2) -0.0051(19)
C16 0.025(2) 0.023(2) 0.045(2) 0.0008(17) 0.0171(17) -0.0032(16)
C4 0.033(2) 0.0141(18) 0.0208(17) 0.0033(14) -0.0011(15) -0.0010(15)
C7 0.0178(17) 0.0210(19) 0.0221(17) 0.0021(15) 0.0012(13) -0.0009(15)
C21 0.040(2) 0.026(2) 0.046(2) 0.0140(19) -0.0007(19) -0.0029(19)
C3 0.0282(18) 0.0198(19) 0.0197(16) 0.0008(15) 0.0028(13) -0.0059(16)
C24 0.028(2) 0.027(2) 0.0237(18) -0.0004(15) -0.0015(14) -0.0029(16)
C11 0.042(2) 0.022(2) 0.0161(16) -0.0018(15) 0.0069(15) 0.0027(17)
C20 0.034(2) 0.021(2) 0.065(3) 0.004(2) 0.017(2) 0.0098(18)
C18 0.033(2) 0.022(2) 0.081(3) 0.002(2) -0.005(2) -0.0079(19)
C19 0.068(3) 0.020(2) 0.048(3) -0.011(2) 0.007(2) 0.001(2)
C8 0.031(2) 0.024(2) 0.0221(18) -0.0052(15) -0.0052(15) -0.0026(16)
C29 0.048(3) 0.017(2) 0.100(4) -0.022(3) 0.011(3) -0.002(2)
C26 0.0159(17) 0.028(2) 0.039(2) -0.0075(18) -0.0004(14) 0.0000(17)
C31 0.078(4) 0.030(3) 0.071(4) 0.019(3) -0.009(3) 0.004(3)
C32 0.039(3) 0.022(3) 0.132(5) 0.015(3) -0.013(3) 0.011(2)
C30 0.064(3) 0.019(2) 0.092(4) 0.012(3) 0.020(3) -0.005(2)

loop_
_atom_type_symbol
_atom_type_description
_atom_type_scat_dispersion_real
_atom_type_scat_dispersion_imag
_atom_type_scat_source
C C 0.0033 0.0016 'International Tables Vol C Tables 4.2.6.8 and 6.1.1.4'
H H 0.0000 0.0000 'International Tables Vol C Tables 4.2.6.8 and 6.1.1.4'
O O 0.0106 0.0060 'International Tables Vol C Tables 4.2.6.8 and 6.1.1.4'
N N 0.0061 0.0033 'International Tables Vol C Tables 4.2.6.8 and 6.1.1.4'
B B 0.0013 0.0007 'International Tables Vol C Tables 4.2.6.8 and 6.1.1.4'
Fe Fe 0.3463 0.8444 'International Tables Vol C Tables 4.2.6.8 and 6.1.1.4'
Sb Sb -0.5866 1.5461 'International Tables Vol C Tables 4.2.6.8 and 6.1.1.4'

loop_
_exptl_crystal_face_index_h
_exptl_crystal_face_index_k
_exptl_crystal_face_index_l
_exptl_crystal_face_perp_dist
0 -1 0 0.039
0 1 0 0.044
1 0 0 0.180
-1 0 0 0.161
0 0 1 0.032
0 0 -1 0.034
-1 0 1 0.139
1 1 0 0.118
-1 1 0 0.115

loop_
_geom_angle_atom_site_label_1
_geom_angle_atom_site_label_2
_geom_angle_atom_site_label_3
_geom_angle
O2 Sb1 O1 85.84(9)
O2 Sb1 C1 94.51(11)
O1 Sb1 C1 94.86(11)
C18 Fe1 C14 107.65(17)
C18 Fe1 C19 40.76(18)
C14 Fe1 C19 119.48(17)
C18 Fe1 C22 40.54(17)
C14 Fe1 C22 126.26(16)
C19 Fe1 C22 68.44(18)
C18 Fe1 C17 154.15(17)
C14 Fe1 C17 68.13(14)
C19 Fe1 C17 163.96(17)
C22 Fe1 C17 120.00(16)
C18 Fe1 C21 67.75(17)
C14 Fe1 C21 163.67(16)
C19 Fe1 C21 68.05(18)
C22 Fe1 C21 40.19(16)
C17 Fe1 C21 108.73(16)
C18 Fe1 C20 67.74(18)
C14 Fe1 C20 154.11(16)
C19 Fe1 C20 40.21(17)
C22 Fe1 C20 67.86(17)
C17 Fe1 C20 127.29(16)
C21 Fe1 C20 40.41(17)
C18 Fe1 C15 126.38(18)
C14 Fe1 C15 40.38(15)
C19 Fe1 C15 107.88(17)
C22 Fe1 C15 163.58(17)
C17 Fe1 C15 67.93(15)
C21 Fe1 C15 154.88(16)
C20 Fe1 C15 120.41(16)
C18 Fe1 C16 163.84(18)
C14 Fe1 C16 68.19(16)
C19 Fe1 C16 126.43(17)
C22 Fe1 C16 154.42(17)
C17 Fe1 C16 40.45(14)
C21 Fe1 C16 120.59(16)
C20 Fe1 C16 108.74(16)
C15 Fe1 C16 40.50(15)
C18 Fe1 C13 118.99(16)
C14 Fe1 C13 41.08(13)
C19 Fe1 C13 153.83(17)
C22 Fe1 C13 107.04(15)
C17 Fe1 C13 40.83(13)
C21 Fe1 C13 126.07(16)
C20 Fe1 C13 163.99(16)
C15 Fe1 C13 68.78(14)
C16 Fe1 C13 68.89(14)
C32 Fe2 C27 126.7(2)
C32 Fe2 C31 40.7(2)
C27 Fe2 C31 106.9(2)
C32 Fe2 C30 68.4(2)
C27 Fe2 C30 118.06(19)
C31 Fe2 C30 40.7(2)
C32 Fe2 C24 119.4(2)
C27 Fe2 C24 68.33(15)
C31 Fe2 C24 152.88(19)
C30 Fe2 C24 165.61(19)
C32 Fe2 C26 164.3(2)
C27 Fe2 C26 40.89(13)
C31 Fe2 C26 126.2(2)
C30 Fe2 C26 107.06(19)
C24 Fe2 C26 68.64(15)
C32 Fe2 C28 40.9(2)
C27 Fe2 C28 164.92(19)
C31 Fe2 C28 68.9(2)
C30 Fe2 C28 68.8(2)
C24 Fe2 C28 108.4(2)
C26 Fe2 C28 153.2(2)
C32 Fe2 C29 67.9(2)
C27 Fe2 C29 152.62(17)
C31 Fe2 C29 67.9(2)
C30 Fe2 C29 40.3(2)
C24 Fe2 C29 128.68(19)
C26 Fe2 C29 119.09(17)
C28 Fe2 C29 40.65(19)
C32 Fe2 C25 154.1(2)
C27 Fe2 C25 68.16(15)
C31 Fe2 C25 164.3(2)
C30 Fe2 C25 127.20(19)
C24 Fe2 C25 40.85(14)
C26 Fe2 C25 40.43(14)
C28 Fe2 C25 119.8(2)
C29 Fe2 C25 109.24(19)
C32 Fe2 C23 106.88(18)
C27 Fe2 C23 41.05(14)
C31 Fe2 C23 117.48(18)
C30 Fe2 C23 151.77(19)
C24 Fe2 C23 41.15(13)
C26 Fe2 C23 69.57(14)
C28 Fe2 C23 126.87(18)
C29 Fe2 C23 165.79(17)
C25 Fe2 C23 69.29(14)
C17 C13 C14 105.6(3)
C17 C13 B1 127.6(3)
C14 C13 B1 126.8(3)
C17 C13 Fe1 68.89(19)
C14 C13 Fe1 68.68(19)
B1 C13 Fe1 125.1(2)
C27 C23 C24 105.6(3)
C27 C23 B2 127.1(3)
C24 C23 B2 126.9(3)
C27 C23 Fe2 68.6(2)
C24 C23 Fe2 68.9(2)
B2 C23 Fe2 121.2(2)
B2 O2 Sb1 128.7(2)
B1 O1 Sb1 128.2(2)
C12 N2 C11 110.7(3)
C12 N2 C10 111.6(3)
C11 N2 C10 110.5(3)
C8 N1 C9 110.1(3)
C8 N1 C7 111.4(3)
C9 N1 C7 111.3(3)
B2 O3 B1 125.4(3)
C2 C1 C6 119.8(3)
C2 C1 Sb1 120.3(2)
C6 C1 Sb1 119.7(2)
C4 C5 C6 120.2(3)
C4 C5 H5 119.9
C6 C5 H5 119.9
N2 C10 C6 109.2(3)
N2 C10 H10A 109.9
C6 C10 H10A 110.0
N2 C10 H10B 109.8
C6 C10 H10B 109.7
H10A C10 H10B 108.3
C16 C17 C13 109.6(3)
C16 C17 Fe1 70.2(2)
C13 C17 Fe1 70.28(19)
C16 C17 H17 125.3
C13 C17 H17 125.1
Fe1 C17 H17 125.8
C1 C2 C3 119.9(3)
C1 C2 C7 119.4(3)
C3 C2 C7 120.7(3)
N2 C12 H12A 109.6
N2 C12 H12B 109.5
H12A C12 H12B 109.5
N2 C12 H12C 109.3
H12A C12 H12C 109.5
H12B C12 H12C 109.5
N1 C9 H9A 109.5
N1 C9 H9B 109.3
H9A C9 H9B 109.5
N1 C9 H9C 109.6
H9A C9 H9C 109.5
H9B C9 H9C 109.5
C26 C25 C24 108.1(3)
C26 C25 Fe2 69.4(2)
C24 C25 Fe2 69.1(2)
C26 C25 H25 125.7
C24 C25 H25 126.2
Fe2 C25 H25 126.6
O2 B2 O3 124.0(3)
O2 B2 C23 119.5(3)
O3 B2 C23 116.5(3)
C14 C15 C16 108.3(3)
C14 C15 Fe1 69.5(2)
C16 C15 Fe1 70.0(2)
C14 C15 H15 126.0
C16 C15 H15 125.7
Fe1 C15 H15 126.2
O1 B1 O3 123.7(3)
O1 B1 C13 120.1(3)
O3 B1 C13 116.2(3)
C29 C28 C32 106.2(5)
C29 C28 Fe2 69.7(3)
C32 C28 Fe2 68.9(3)
C29 C28 H28 127.1
C32 C28 H28 126.7
Fe2 C28 H28 126.3
C5 C6 C1 119.4(3)
C5 C6 C10 121.0(3)
C1 C6 C10 119.6(3)
C15 C14 C13 109.0(3)
C15 C14 Fe1 70.1(2)
C13 C14 Fe1 70.24(19)
C15 C14 H14 125.5
C13 C14 H14 125.5
Fe1 C14 H14 126.0
C26 C27 C23 109.9(3)
C26 C27 Fe2 70.1(2)
C23 C27 Fe2 70.3(2)
C26 C27 H27 125.0
C23 C27 H27 125.1
Fe2 C27 H27 125.6
C21 C22 C18 107.7(4)
C21 C22 Fe1 70.0(2)
C18 C22 Fe1 69.6(2)
C21 C22 H22 126.0
C18 C22 H22 126.3
Fe1 C22 H22 125.8
C17 C16 C15 107.4(3)
C17 C16 Fe1 69.4(2)
C15 C16 Fe1 69.5(2)
C17 C16 H16 126.1
C15 C16 H16 126.5
Fe1 C16 H16 126.4
C5 C4 C3 120.6(3)
C5 C4 H4 119.5
C3 C4 H4 119.9
N1 C7 C2 109.7(3)
N1 C7 H7A 109.7
C2 C7 H7A 109.8
N1 C7 H7B 109.9
C2 C7 H7B 109.6
H7A C7 H7B 108.2
C22 C21 C20 108.2(4)
C22 C21 Fe1 69.9(2)
C20 C21 Fe1 69.8(2)
C22 C21 H21 126.0
C20 C21 H21 125.8
Fe1 C21 H21 125.9
C4 C3 C2 119.8(3)
C4 C3 H3 120.1
C2 C3 H3 120.1
C25 C24 C23 109.0(3)
C25 C24 Fe2 70.1(2)
C23 C24 Fe2 69.9(2)
C25 C24 H24 125.4
C23 C24 H24 125.6
Fe2 C24 H24 126.5
N2 C11 H11A 109.5
N2 C11 H11B 109.5
H11A C11 H11B 109.5
N2 C11 H11C 109.5
H11A C11 H11C 109.5
H11B C11 H11C 109.5
C19 C20 C21 108.5(4)
C19 C20 Fe1 69.8(2)
C21 C20 Fe1 69.8(2)
C19 C20 H20 125.7
C21 C20 H20 125.8
Fe1 C20 H20 126.3
C22 C18 C19 108.2(4)
C22 C18 Fe1 69.9(2)
C19 C18 Fe1 69.7(2)
C22 C18 H18 126.0
C19 C18 H18 125.8
Fe1 C18 H18 125.9
C20 C19 C18 107.3(4)
C20 C19 Fe1 70.0(2)
C18 C19 Fe1 69.5(2)
C20 C19 H19 126.3
C18 C19 H19 126.4
Fe1 C19 H19 126.1
N1 C8 H8A 109.6
N1 C8 H8B 109.4
H8A C8 H8B 109.5
N1 C8 H8C 109.4
H8A C8 H8C 109.5
H8B C8 H8C 109.5
C30 C29 C28 109.4(5)
C30 C29 Fe2 69.6(3)
C28 C29 Fe2 69.7(3)
C30 C29 H29 125.4
C28 C29 H29 125.2
Fe2 C29 H29 126.8
C25 C26 C27 107.4(3)
C25 C26 Fe2 70.1(2)
C27 C26 Fe2 69.1(2)
C25 C26 H26 126.2
C27 C26 H26 126.3
Fe2 C26 H26 126.7
C32 C31 C30 107.8(5)
C32 C31 Fe2 69.4(3)
C30 C31 Fe2 69.8(3)
C32 C31 H31 126.0
C30 C31 H31 126.2
Fe2 C31 H31 125.9
C31 C32 C28 108.9(5)
C31 C32 Fe2 69.9(3)
C28 C32 Fe2 70.2(3)
C31 C32 H32 125.3
C28 C32 H32 125.8
Fe2 C32 H32 126.1
C29 C30 C31 107.7(5)
C29 C30 Fe2 70.1(3)
C31 C30 Fe2 69.5(3)
C29 C30 H30 126.4
C31 C30 H30 125.9
Fe2 C30 H30 126.0

loop_
_geom_bond_atom_site_label_1
_geom_bond_atom_site_label_2
_geom_bond_distance
Sb1 O2 2.034(2)
Sb1 O1 2.041(2)
Sb1 C1 2.164(3)
Fe1 C18 2.036(4)
Fe1 C14 2.037(4)
Fe1 C19 2.038(4)
Fe1 C22 2.039(4)
Fe1 C17 2.039(3)
Fe1 C21 2.040(4)
Fe1 C20 2.041(4)
Fe1 C15 2.045(4)
Fe1 C16 2.050(4)
Fe1 C13 2.058(3)
Fe2 C32 2.019(4)
Fe2 C27 2.023(4)
Fe2 C31 2.026(5)
Fe2 C30 2.029(5)
Fe2 C24 2.033(4)
Fe2 C26 2.036(4)
Fe2 C28 2.037(5)
Fe2 C29 2.037(4)
Fe2 C25 2.046(4)
Fe2 C23 2.046(3)
C13 C17 1.429(5)
C13 C14 1.437(5)
C13 B1 1.558(5)
C23 C27 1.427(5)
C23 C24 1.434(5)
C23 B2 1.556(5)
O2 B2 1.346(4)
O1 B1 1.339(4)
N2 C12 1.456(4)
N2 C11 1.463(4)
N2 C10 1.468(4)
N1 C8 1.459(4)
N1 C9 1.463(4)
N1 C7 1.472(4)
O3 B2 1.383(4)
O3 B1 1.386(4)
C1 C2 1.392(5)
C1 C6 1.403(4)
C5 C4 1.378(5)
C5 C6 1.398(5)
C5 H5 0.9300
C10 C6 1.505(5)
C10 H10A 0.9700
C10 H10B 0.9700
C17 C16 1.414(5)
C17 H17 0.9300
C2 C3 1.395(5)
C2 C7 1.512(4)
C12 H12A 0.9602
C12 H12B 0.9600
C12 H12C 0.9600
C9 H9A 0.9600
C9 H9B 0.9600
C9 H9C 0.9599
C25 C26 1.411(5)
C25 C24 1.423(5)
C25 H25 0.9301
C15 C14 1.409(5)
C15 C16 1.417(5)
C15 H15 0.9299
C28 C29 1.415(7)
C28 C32 1.417(8)
C28 H28 0.9300
C14 H14 0.9300
C27 C26 1.418(5)
C27 H27 0.9300
C22 C21 1.401(6)
C22 C18 1.412(6)
C22 H22 0.9300
C16 H16 0.9300
C4 C3 1.387(5)
C4 H4 0.9299
C7 H7A 0.9699
C7 H7B 0.9699
C21 C20 1.409(6)
C21 H21 0.9300
C3 H3 0.9300
C24 H24 0.9301
C11 H11A 0.9601
C11 H11B 0.9600
C11 H11C 0.9600
C20 C19 1.402(6)
C20 H20 0.9300
C18 C19 1.419(6)
C18 H18 0.9301
C19 H19 0.9300
C8 H8A 0.9600
C8 H8B 0.9601
C8 H8C 0.9600
C29 C30 1.400(7)
C29 H29 0.9300
C26 H26 0.9299
C31 C32 1.407(8)
C31 C30 1.409(7)
C31 H31 0.9299
C32 H32 0.9299
C30 H30 0.9301
